data_1100767
loop_
_publ_author_name
'Mian Ji'
'Boumahdi Benkmil'
'Heinrich Vahrenkamp'

_publ_section_title
;
 Zinc-Thiolate Complexes of the Bis(pyrazolyl)(thioimidazolyl)hydroborate
 Tripods for the Modeling of Thiolate Alkylating Enzymes
;
_journal_issue 10
_journal_name_full 'Inorganic Chemistry'
_journal_page_first 3518
_journal_page_last 3523
_journal_paper_doi 10.1021/ic0484147
_journal_volume 44
_journal_year 2005
_chemical_formula_sum 'C19 H22 B Cl N6 S2 Zn'
_chemical_formula_weight 510.18
_space_group_IT_number 14
_symmetry_cell_setting monoclinic
_symmetry_space_group_name_Hall '-P 2yn'
_symmetry_space_group_name_H-M 'P 1 21/n 1'
_atom_sites_solution_hydrogens geom
_atom_sites_solution_primary direct
_atom_sites_solution_secondary difmap
_cell_angle_alpha 90.00
_cell_angle_beta 103.741(3)
_cell_angle_gamma 90.00
_cell_formula_units_Z 4
_cell_length_a 10.1030(17)
_cell_length_b 23.398(4)
_cell_length_c 10.1354(17)
_cell_measurement_temperature 499(2)
_cell_volume 2327.3(7)
_diffrn_ambient_temperature 499(2)
_diffrn_measurement_device_type 'CCD area detector'
_diffrn_measurement_method 'phi and omega scans'
_diffrn_radiation_monochromator graphite
_diffrn_radiation_source 'fine-focus sealed tube'
_diffrn_radiation_type MoK\a
_diffrn_radiation_wavelength 0.71073
_diffrn_reflns_av_R_equivalents 0.0341
_diffrn_reflns_av_sigmaI/netI 0.0588
_diffrn_reflns_limit_h_max 12
_diffrn_reflns_limit_h_min -14
_diffrn_reflns_limit_k_max 22
_diffrn_reflns_limit_k_min -32
_diffrn_reflns_limit_l_max 13
_diffrn_reflns_limit_l_min -14
_diffrn_reflns_number 15557
_diffrn_reflns_theta_max 30.04
_diffrn_reflns_theta_min 1.74
_exptl_absorpt_coefficient_mu 1.368
_exptl_absorpt_correction_type none
_exptl_crystal_colour colorless
_exptl_crystal_density_diffrn 1.456
_exptl_crystal_density_method 'not measured'
_exptl_crystal_description isometric
_exptl_crystal_F_000 1048
_exptl_crystal_size_max 0.050
_exptl_crystal_size_mid 0.090
_exptl_crystal_size_min 0.200
_refine_ls_extinction_method none
_refine_ls_goodness_of_fit_ref 1.002
_refine_ls_hydrogen_treatment mixed
_refine_ls_matrix_type full
_refine_ls_number_parameters 275
_refine_ls_number_reflns 6438
_refine_ls_number_restraints 0
_refine_ls_restrained_S_all 1.002
_refine_ls_R_factor_all 0.0833
_refine_ls_R_factor_gt 0.0406
_refine_ls_shift/su_max 0.001
_refine_ls_shift/su_mean 0.000
_refine_ls_structure_factor_coef Fsqd
_refine_ls_weighting_details 'calc w=1/[\s^2^(Fo^2^)+(0.0351P)^2^+0.0000P] where P=(Fo^2^+2Fc^2^)/3'
_refine_ls_weighting_scheme calc
_refine_ls_wR_factor_gt 0.0767
_refine_ls_wR_factor_ref 0.0903
_reflns_number_gt 3822
_reflns_number_total 6438
_reflns_threshold_expression >2sigma(I)
_cod_duplicate_entry 1100766
_cod_depositor_comments
;
The following automatic conversions were performed:
'_symmetry_cell_setting' value 'Monoclinic' changed to 'monoclinic'
according to '/home/saulius/struct/CIF-dictionaries/cif_core.dic'
dictionary named 'cif_core.dic' version 2.4.1 from 2010-06-29.

Automatic conversion script
Id: cif_fix_enum 1527 2010-12-29 10:47:43Z saulius 
;
_cod_original_sg_symbol_H-M P2(1)/n
_cod_database_code 1100767

loop_
_symmetry_equiv_pos_as_xyz
'x, y, z'
'-x+1/2, y+1/2, -z+1/2'
'-x, -y, -z'
'x-1/2, -y-1/2, z-1/2'

loop_
_atom_site_label
_atom_site_type_symbol
_atom_site_fract_x
_atom_site_fract_y
_atom_site_fract_z
_atom_site_U_iso_or_equiv
_atom_site_adp_type
_atom_site_occupancy
_atom_site_symmetry_multiplicity
_atom_site_calc_flag
_atom_site_refinement_flags
_atom_site_disorder_assembly
_atom_site_disorder_group
Zn1 Zn 0.17123(3) 1.120770(12) -0.53143(3) 0.03073(9) Uani 1 1 d . . .
S1 S 0.19916(7) 1.13170(3) -0.75033(6) 0.0468(2) Uani 1 1 d . . .
S2 S -0.05022(7) 1.10643(3) -0.54293(7) 0.0484(2) Uani 1 1 d . . .
N1 N 0.47533(19) 1.14409(8) -0.63141(18) 0.0284(4) Uani 1 1 d . . .
N2 N 0.42335(19) 1.13798(8) -0.85473(18) 0.0284(4) Uani 1 1 d . . .
N3 N 0.45055(19) 1.08682(8) -0.42149(18) 0.0297(4) Uani 1 1 d . . .
N4 N 0.3201(2) 1.06731(8) -0.43777(19) 0.0331(5) Uani 1 1 d . . .
N5 N 0.4059(2) 1.19310(8) -0.42785(18) 0.0302(4) Uani 1 1 d . . .
N6 N 0.2692(2) 1.19051(8) -0.43779(19) 0.0332(5) Uani 1 1 d . . .
B1 B 0.4884(3) 1.14464(13) -0.4745(3) 0.0308(6) Uani 1 1 d . . .
C1 C 0.2500(3) 1.18415(15) -1.0366(3) 0.0699(10) Uani 1 1 d . . .
H1A H 0.1851 1.1829 -0.9811 0.105 Uiso 1 1 calc R . .
H1B H 0.2029 1.1821 -1.1306 0.105 Uiso 1 1 calc R . .
H1C H 0.3005 1.2193 -1.0201 0.105 Uiso 1 1 calc R . .
C2 C 0.2752(3) 1.07621(14) -1.0260(3) 0.0685(10) Uani 1 1 d . . .
H2A H 0.3408 1.0460 -1.0027 0.103 Uiso 1 1 calc R . .
H2B H 0.2288 1.0730 -1.1201 0.103 Uiso 1 1 calc R . .
H2C H 0.2103 1.0734 -0.9708 0.103 Uiso 1 1 calc R . .
C3 C 0.4501(3) 1.13678(13) -1.0905(3) 0.0555(8) Uani 1 1 d . . .
H3A H 0.5122 1.1052 -1.0697 0.083 Uiso 1 1 calc R . .
H3B H 0.5001 1.1720 -1.0733 0.083 Uiso 1 1 calc R . .
H3C H 0.4024 1.1351 -1.1844 0.083 Uiso 1 1 calc R . .
C4 C 0.3477(3) 1.13375(12) -1.0014(2) 0.0400(6) Uani 1 1 d . . .
C5 C 0.5633(2) 1.14318(10) -0.8117(2) 0.0344(6) Uani 1 1 d . . .
H5A H 0.6247 1.1438 -0.8670 0.041 Uiso 1 1 calc R . .
C6 C 0.5940(2) 1.14712(11) -0.6770(2) 0.0351(6) Uani 1 1 d . . .
H6A H 0.6814 1.1513 -0.6221 0.042 Uiso 1 1 calc R . .
C7 C 0.3701(2) 1.13819(10) -0.7428(2) 0.0283(5) Uani 1 1 d . . .
C8 C 0.5368(3) 1.04798(11) -0.3505(2) 0.0386(6) Uani 1 1 d . . .
H8A H 0.6312 1.0512 -0.3264 0.046 Uiso 1 1 calc R . .
C9 C 0.4637(3) 1.00305(12) -0.3196(3) 0.0455(7) Uani 1 1 d . . .
H9A H 0.4972 0.9703 -0.2711 0.055 Uiso 1 1 calc R . .
C10 C 0.3292(3) 1.01665(11) -0.3759(2) 0.0414(6) Uani 1 1 d . . .
H10A H 0.2553 0.9937 -0.3713 0.050 Uiso 1 1 calc R . .
C11 C 0.4554(3) 1.24148(11) -0.3634(2) 0.0415(6) Uani 1 1 d . . .
H11A H 0.5461 1.2530 -0.3438 0.050 Uiso 1 1 calc R . .
C12 C 0.3505(3) 1.27088(12) -0.3315(3) 0.0487(7) Uani 1 1 d . . .
H12A H 0.3550 1.3058 -0.2869 0.058 Uiso 1 1 calc R . .
C13 C 0.2362(3) 1.23764(11) -0.3795(3) 0.0433(7) Uani 1 1 d . . .
H13A H 0.1488 1.2469 -0.3722 0.052 Uiso 1 1 calc R . .
C14 C -0.0672(2) 1.09960(12) -0.3723(3) 0.0392(6) Uani 1 1 d . . .
C15 C -0.0977(3) 1.14662(12) -0.3014(3) 0.0472(7) Uani 1 1 d . . .
H15A H -0.1012 1.1828 -0.3401 0.057 Uiso 1 1 calc R . .
C16 C -0.1233(3) 1.14029(12) -0.1727(3) 0.0497(7) Uani 1 1 d . . .
H16A H -0.1425 1.1721 -0.1253 0.060 Uiso 1 1 calc R . .
C17 C -0.1198(2) 1.08707(12) -0.1172(3) 0.0405(6) Uani 1 1 d . . .
C18 C -0.0890(3) 1.03978(12) -0.1850(3) 0.0425(7) Uani 1 1 d . . .
H18A H -0.0856 1.0037 -0.1458 0.051 Uiso 1 1 calc R . .
C19 C -0.0630(2) 1.04645(12) -0.3121(3) 0.0418(6) Uani 1 1 d . . .
H19A H -0.0423 1.0145 -0.3580 0.050 Uiso 1 1 calc R . .
Cl1 Cl -0.15460(8) 1.07846(4) 0.04249(7) 0.0588(2) Uani 1 1 d . . .
H1 H 0.592(2) 1.1525(8) -0.4259(19) 0.020(5) Uiso 1 1 d . . .

loop_
_atom_site_aniso_label
_atom_site_aniso_U_11
_atom_site_aniso_U_22
_atom_site_aniso_U_33
_atom_site_aniso_U_23
_atom_site_aniso_U_13
_atom_site_aniso_U_12
Zn1 0.02255(15) 0.03699(17) 0.03302(16) 0.00153(13) 0.00731(11) 0.00078(12)
S1 0.0213(3) 0.0892(6) 0.0291(3) 0.0038(3) 0.0042(3) 0.0000(3)
S2 0.0232(3) 0.0766(6) 0.0449(4) 0.0100(4) 0.0071(3) -0.0019(3)
N1 0.0217(10) 0.0345(11) 0.0295(10) -0.0005(9) 0.0071(8) -0.0010(8)
N2 0.0270(11) 0.0333(11) 0.0262(10) -0.0008(8) 0.0090(8) -0.0015(8)
N3 0.0270(11) 0.0354(12) 0.0251(10) 0.0000(9) 0.0028(8) 0.0043(9)
N4 0.0305(11) 0.0325(12) 0.0348(11) 0.0019(9) 0.0051(9) 0.0005(9)
N5 0.0323(11) 0.0301(11) 0.0282(10) -0.0020(9) 0.0069(9) -0.0024(9)
N6 0.0303(11) 0.0326(12) 0.0374(11) -0.0017(9) 0.0095(9) 0.0036(9)
B1 0.0237(14) 0.0404(17) 0.0275(14) 0.0007(12) 0.0042(11) -0.0019(12)
C1 0.066(2) 0.103(3) 0.0384(17) 0.0201(18) 0.0079(15) 0.026(2)
C2 0.069(2) 0.092(3) 0.0454(18) -0.0236(18) 0.0159(16) -0.034(2)
C3 0.057(2) 0.082(2) 0.0310(14) -0.0028(15) 0.0176(14) -0.0045(16)
C4 0.0404(16) 0.0549(18) 0.0239(12) 0.0013(12) 0.0060(11) -0.0035(12)
C5 0.0306(14) 0.0408(15) 0.0360(14) -0.0016(12) 0.0160(11) -0.0049(11)
C6 0.0208(12) 0.0451(15) 0.0410(14) -0.0011(12) 0.0105(11) -0.0037(11)
C7 0.0239(12) 0.0316(13) 0.0291(12) 0.0018(10) 0.0060(10) 0.0014(10)
C8 0.0353(15) 0.0473(17) 0.0295(13) -0.0019(12) 0.0002(11) 0.0142(12)
C9 0.0595(19) 0.0335(16) 0.0409(15) 0.0042(12) 0.0065(14) 0.0141(14)
C10 0.0538(18) 0.0298(15) 0.0415(15) 0.0017(12) 0.0134(13) -0.0020(12)
C11 0.0490(17) 0.0371(16) 0.0389(15) -0.0037(12) 0.0113(12) -0.0108(13)
C12 0.064(2) 0.0317(16) 0.0518(17) -0.0100(13) 0.0173(15) -0.0015(14)
C13 0.0492(17) 0.0350(16) 0.0493(16) 0.0007(13) 0.0187(13) 0.0089(13)
C14 0.0181(12) 0.0504(17) 0.0476(15) 0.0029(13) 0.0047(11) -0.0011(11)
C15 0.0410(17) 0.0429(17) 0.0578(18) 0.0067(14) 0.0115(14) -0.0026(13)
C16 0.0448(17) 0.0450(18) 0.0593(19) -0.0090(15) 0.0124(14) 0.0026(13)
C17 0.0270(14) 0.0505(18) 0.0448(15) -0.0026(13) 0.0102(11) -0.0005(12)
C18 0.0356(15) 0.0425(17) 0.0503(17) 0.0040(13) 0.0122(13) 0.0028(12)
C19 0.0337(15) 0.0444(17) 0.0485(16) -0.0059(13) 0.0121(12) 0.0028(12)
Cl1 0.0604(5) 0.0711(5) 0.0499(4) -0.0002(4) 0.0230(4) 0.0074(4)

loop_
_atom_type_symbol
_atom_type_description
_atom_type_scat_dispersion_real
_atom_type_scat_dispersion_imag
_atom_type_scat_source
C C 0.0033 0.0016 'International Tables Vol C Tables 4.2.6.8 and 6.1.1.4'
H H 0.0000 0.0000 'International Tables Vol C Tables 4.2.6.8 and 6.1.1.4'
B B 0.0013 0.0007 'International Tables Vol C Tables 4.2.6.8 and 6.1.1.4'
N N 0.0061 0.0033 'International Tables Vol C Tables 4.2.6.8 and 6.1.1.4'
S S 0.1246 0.1234 'International Tables Vol C Tables 4.2.6.8 and 6.1.1.4'
Cl Cl 0.1484 0.1585 'International Tables Vol C Tables 4.2.6.8 and 6.1.1.4'
Zn Zn 0.2839 1.4301 'International Tables Vol C Tables 4.2.6.8 and 6.1.1.4'
